data_7029393
loop_
_publ_author_name
'Gal\'ajov, Miguel'
'Garc\'ia, Carlos'
'G\'omez, Manuel'
'G\'omez-Sal, Pilar'

_publ_section_title
;
 Alkyl chlorido hydridotris(3,5-dimethylpyrazolyl)borate imido niobium and
 tantalum(v) complexes: synthesis, conformational states of alkyl groups
 in solid and solution, X-ray diffraction and multinuclear magnetic
 resonance spectroscopy studies.
;
_journal_issue 15
_journal_name_full 'Dalton transactions (Cambridge, England : 2003)'
_journal_page_first 5747
_journal_page_last 5758
_journal_paper_doi 10.1039/c3dt53353k
_journal_volume 43
_journal_year 2014
_chemical_compound_source 'synthesis as described'
_chemical_formula_moiety '2(C23 H42 B1 Cl1 N7 Nb1 Si1),0.5(C6 H14)'
_chemical_formula_sum 'C49 H91 B2 Cl2 N14 Nb2 Si2'
_chemical_formula_weight 1210.88
_chemical_name_systematic
;
 ?
;
_space_group_IT_number 14
_symmetry_cell_setting monoclinic
_symmetry_Int_Tables_number 14
_symmetry_space_group_name_Hall '-P 2yn'
_symmetry_space_group_name_H-M 'P 1 21/n 1'
_atom_sites_solution_hydrogens geom
_atom_sites_solution_primary direct
_atom_sites_solution_secondary difmap
_audit_conform_dict_location ftp://ftp.iucr.org/pub/cif_core.dic
_audit_conform_dict_name cif_core.dic
_audit_conform_dict_version 2.4
_audit_creation_date 2013-11-07T13:58:14-00:00
_audit_creation_method 'WinGX routine CIF_UPDATE'
_cell_angle_alpha 90
_cell_angle_beta 98.009(7)
_cell_angle_gamma 90
_cell_formula_units_Z 4
_cell_length_a 9.9978(7)
_cell_length_b 38.529(5)
_cell_length_c 17.280(2)
_cell_measurement_reflns_used 261
_cell_measurement_temperature 200(2)
_cell_measurement_theta_max 16.25
_cell_measurement_theta_min 3.48
_cell_measurement_wavelength 0.71073
_cell_volume 6591.4(12)
_computing_cell_refinement 'Dirax/lsq (Duisenberg & Schreurs, 1989-2000)'
_computing_data_collection 'Collect (Bruker AXS BV, 1997-2004)'
_computing_data_reduction 'EvalCCD (Duisenberg & Schreurs 1990-2000)'
_computing_molecular_graphics 'Ortep-3 for Windows (Farrugia, 1997)'
_computing_publication_material 'WinGX publication routines (Farrugia, 1999)'
_computing_structure_refinement 'SHELXL-97 (Sheldrick, 2008)'
_computing_structure_solution 'SIR2002 (Giacovazzo et al, 2003)'
_diffrn_ambient_temperature 200(2)
_diffrn_detector 'CCD plate'
_diffrn_detector_area_resol_mean 9
_diffrn_measured_fraction_theta_full 0.977
_diffrn_measured_fraction_theta_max 0.977
_diffrn_measurement_device '95mm CCD camera on \k-goniostat'
_diffrn_measurement_device_type KappaCCD
_diffrn_measurement_method 'CCD rotation images, thick slices'
_diffrn_orient_matrix_type X=UH
_diffrn_orient_matrix_UB_11 0.01
_diffrn_orient_matrix_UB_12 0
_diffrn_orient_matrix_UB_13 0
_diffrn_orient_matrix_UB_21 0
_diffrn_orient_matrix_UB_22 0.01
_diffrn_orient_matrix_UB_23 0
_diffrn_orient_matrix_UB_31 0
_diffrn_orient_matrix_UB_32 0
_diffrn_orient_matrix_UB_33 0.01
_diffrn_radiation_monochromator graphite
_diffrn_radiation_probe x-ray
_diffrn_radiation_type MoK\a
_diffrn_radiation_wavelength 0.71073
_diffrn_reflns_av_R_equivalents 0.1379
_diffrn_reflns_av_unetI/netI 0.1897
_diffrn_reflns_limit_h_max 12
_diffrn_reflns_limit_h_min -12
_diffrn_reflns_limit_k_max 48
_diffrn_reflns_limit_k_min -48
_diffrn_reflns_limit_l_max 21
_diffrn_reflns_limit_l_min -21
_diffrn_reflns_number 41498
_diffrn_reflns_reduction_process
;
 Scaled and merged with Sortav
 R.H. Blessing, (1987) Cryst. Rev. 1, 3-58
 R.H. Blessing, (1989) J. Appl. Cryst. 22, 396-397
;
_diffrn_reflns_theta_full 26.8
_diffrn_reflns_theta_max 26.8
_diffrn_reflns_theta_min 3.07
_diffrn_source 'Enraf Nonius FR590'
_exptl_absorpt_coefficient_mu 0.506
_exptl_absorpt_correction_T_max 0.766
_exptl_absorpt_correction_T_min 0.658
_exptl_absorpt_correction_type multi-scan
_exptl_absorpt_process_details
;
 R.H. Blessing, Acta Cryst. (1995), A51, 33-38
;
_exptl_crystal_colour colourless
_exptl_crystal_density_diffrn 1.22
_exptl_crystal_density_method 'not measured'
_exptl_crystal_description prism
_exptl_crystal_F_000 2548
_exptl_crystal_size_max 0.4
_exptl_crystal_size_mid 0.2
_exptl_crystal_size_min 0.1
_refine_diff_density_max 1.074
_refine_diff_density_min -0.537
_refine_diff_density_rms 0.107
_refine_ls_extinction_method none
_refine_ls_goodness_of_fit_ref 0.973
_refine_ls_hydrogen_treatment mixed
_refine_ls_matrix_type full
_refine_ls_number_parameters 637
_refine_ls_number_reflns 13770
_refine_ls_number_restraints 0
_refine_ls_restrained_S_all 0.973
_refine_ls_R_factor_all 0.1781
_refine_ls_R_factor_gt 0.071
_refine_ls_shift/su_max 0.011
_refine_ls_shift/su_mean 0.001
_refine_ls_structure_factor_coef Fsqd
_refine_ls_weighting_details 'calc w=1/[\s^2^(Fo^2^)+(0.0821P)^2^+0.0000P] where P=(Fo^2^+2Fc^2^)/3'
_refine_ls_weighting_scheme calc
_refine_ls_wR_factor_gt 0.1545
_refine_ls_wR_factor_ref 0.1897
_reflns_number_gt 6528
_reflns_number_total 13770
_reflns_threshold_expression >2\s(I)
_cod_data_source_file c3dt53353k.txt
_cod_data_source_block 4a
_cod_original_cell_volume 6591.5(12)
_cod_original_sg_symbol_H-M 'P 21/n'
_cod_database_code 7029393

loop_
_symmetry_equiv_pos_as_xyz
'x, y, z'
'-x+1/2, y+1/2, -z+1/2'
'-x, -y, -z'
'x-1/2, -y-1/2, z-1/2'

loop_
_atom_site_label
_atom_site_type_symbol
_atom_site_fract_x
_atom_site_fract_y
_atom_site_fract_z
_atom_site_U_iso_or_equiv
_atom_site_adp_type
_atom_site_occupancy
_atom_site_symmetry_multiplicity
_atom_site_calc_flag
_atom_site_refinement_flags
Nb1 Nb 0.11329(6) 0.192236(16) 0.81014(3) 0.02681(17) Uani 1 1 d .
Nb1A Nb 0.61098(6) 0.094895(16) 0.39043(4) 0.02864(18) Uani 1 1 d .
Si1 Si 0.42737(19) 0.24169(5) 0.78271(11) 0.0350(5) Uani 1 1 d .
Si1A Si 0.5728(2) 0.13568(6) 0.19088(12) 0.0434(5) Uani 1 1 d .
Cl1 Cl -0.09161(17) 0.21909(5) 0.75003(11) 0.0461(5) Uani 1 1 d .
Cl1A Cl 0.79454(19) 0.05512(5) 0.41375(12) 0.0564(6) Uani 1 1 d .
B1 B 0.2309(7) 0.1225(2) 0.7143(4) 0.0276(18) Uani 1 1 d .
B1A B 0.2940(8) 0.0618(2) 0.3462(5) 0.035(2) Uani 1 1 d .
N1 N 0.1607(5) 0.18469(13) 0.6768(3) 0.0268(12) Uani 1 1 d .
N1A N 0.5187(6) 0.05216(14) 0.2964(3) 0.0389(15) Uani 1 1 d .
N2 N 0.2165(5) 0.15364(13) 0.6582(3) 0.0266(12) Uani 1 1 d .
N2A N 0.3815(6) 0.04528(14) 0.2913(3) 0.0374(14) Uani 1 1 d .
N3 N 0.0269(5) 0.13816(14) 0.7799(3) 0.0322(14) Uani 1 1 d .
N3A N 0.4814(5) 0.06259(13) 0.4610(3) 0.0280(13) Uani 1 1 d .
N4 N 0.0923(5) 0.11421(14) 0.7389(3) 0.0301(13) Uani 1 1 d .
N4A N 0.3511(5) 0.05292(13) 0.4305(3) 0.0292(13) Uani 1 1 d .
N5 N 0.3257(5) 0.13176(13) 0.7893(3) 0.0268(13) Uani 1 1 d .
N5A N 0.4055(5) 0.12061(13) 0.3615(3) 0.0276(12) Uani 1 1 d .
N6 N 0.2961(5) 0.15750(13) 0.8391(3) 0.0253(12) Uani 1 1 d .
N6A N 0.2921(5) 0.10128(14) 0.3375(3) 0.0297(13) Uani 1 1 d .
N7 N 0.0770(5) 0.19703(14) 0.9064(3) 0.0334(14) Uani 1 1 d .
N7A N 0.6824(5) 0.12526(14) 0.4601(3) 0.0338(14) Uani 1 1 d .
C10 C 0.2996(8) 0.1238(2) 0.5457(4) 0.054(2) Uani 1 1 d .
H10A H 0.3158 0.1052 0.5826 0.081 Uiso 1 1 calc R
H10B H 0.383 0.1304 0.5282 0.081 Uiso 1 1 calc R
H10C H 0.2365 0.1164 0.5018 0.081 Uiso 1 1 calc R
C10A C 0.7077(8) 0.0330(2) 0.2274(5) 0.076(3) Uani 1 1 d .
H10D H 0.7589 0.0486 0.2633 0.115 Uiso 1 1 calc R
H10E H 0.7113 0.0406 0.1748 0.115 Uiso 1 1 calc R
H10F H 0.745 0.0101 0.2343 0.115 Uiso 1 1 calc R
C11 C 0.2423(6) 0.15437(18) 0.5841(4) 0.0309(16) Uani 1 1 d .
C11A C 0.5656(8) 0.0325(2) 0.2423(4) 0.050(2) Uani 1 1 d .
C12 C 0.2048(6) 0.18683(18) 0.5541(4) 0.0344(17) Uani 1 1 d .
H12 H 0.2124 0.1951 0.5044 0.041 Uiso 1 1 calc R
C12A C 0.4600(10) 0.0128(2) 0.2034(5) 0.064(3) Uani 1 1 d .
H12A H 0.4656 -0.003 0.1633 0.077 Uiso 1 1 calc R
C13 C 0.1537(6) 0.20438(18) 0.6134(4) 0.0318(16) Uani 1 1 d .
C13A C 0.3457(9) 0.0213(2) 0.2359(5) 0.051(2) Uani 1 1 d .
C14 C 0.0967(7) 0.24017(17) 0.6070(4) 0.0392(18) Uani 1 1 d .
H14A H 0.0681 0.2466 0.6558 0.059 Uiso 1 1 calc R
H14B H 0.0208 0.2408 0.5664 0.059 Uiso 1 1 calc R
H14C H 0.1645 0.2561 0.5948 0.059 Uiso 1 1 calc R
C14A C 0.2031(9) 0.0085(2) 0.2149(5) 0.076(3) Uani 1 1 d .
H14D H 0.1467 0.0189 0.2492 0.114 Uiso 1 1 calc R
H14E H 0.2012 -0.0163 0.2205 0.114 Uiso 1 1 calc R
H14F H 0.1704 0.0147 0.1619 0.114 Uiso 1 1 calc R
C20 C 0.0574(7) 0.05499(18) 0.6806(4) 0.048(2) Uani 1 1 d .
H20A H 0.1452 0.0592 0.666 0.072 Uiso 1 1 calc R
H20B H -0.0065 0.0515 0.6344 0.072 Uiso 1 1 calc R
H20C H 0.0605 0.0347 0.713 0.072 Uiso 1 1 calc R
C20A C 0.6343(6) 0.05416(19) 0.5862(4) 0.0404(18) Uani 1 1 d .
H20D H 0.6943 0.068 0.5602 0.061 Uiso 1 1 calc R
H20E H 0.6741 0.0318 0.5983 0.061 Uiso 1 1 calc R
H20F H 0.6186 0.0655 0.6336 0.061 Uiso 1 1 calc R
C21 C 0.0158(7) 0.08541(18) 0.7246(4) 0.0341(17) Uani 1 1 d .
C21A C 0.5048(6) 0.04982(16) 0.5346(4) 0.0283(15) Uani 1 1 d .
C22 C -0.1002(7) 0.09084(19) 0.7577(4) 0.0433(19) Uani 1 1 d .
H22 H -0.1712 0.0753 0.7582 0.052 Uiso 1 1 calc R
C22A C 0.3908(7) 0.03155(17) 0.5504(4) 0.0354(17) Uani 1 1 d .
H22A H 0.3812 0.0196 0.5961 0.043 Uiso 1 1 calc R
C23 C -0.0913(6) 0.1239(2) 0.7902(4) 0.0374(18) Uani 1 1 d .
C23A C 0.2953(7) 0.03469(17) 0.4847(4) 0.0356(17) Uani 1 1 d .
C24 C -0.1910(7) 0.1430(2) 0.8332(4) 0.051(2) Uani 1 1 d .
H24A H -0.1552 0.1654 0.849 0.076 Uiso 1 1 calc R
H24B H -0.206 0.1299 0.8785 0.076 Uiso 1 1 calc R
H24C H -0.2749 0.1457 0.7993 0.076 Uiso 1 1 calc R
C24A C 0.1537(6) 0.0225(2) 0.4706(4) 0.050(2) Uani 1 1 d .
H24D H 0.1142 0.0288 0.4187 0.074 Uiso 1 1 calc R
H24E H 0.1035 0.0331 0.5078 0.074 Uiso 1 1 calc R
H24F H 0.1515 -0.0022 0.4763 0.074 Uiso 1 1 calc R
C30 C 0.4996(7) 0.08621(19) 0.7788(5) 0.051(2) Uani 1 1 d .
H30A H 0.443 0.0816 0.7303 0.077 Uiso 1 1 calc R
H30B H 0.5056 0.0658 0.8109 0.077 Uiso 1 1 calc R
H30C H 0.5882 0.0926 0.7685 0.077 Uiso 1 1 calc R
C30A C 0.4619(7) 0.18392(18) 0.3821(5) 0.051(2) Uani 1 1 d .
H30D H 0.5517 0.1752 0.3974 0.076 Uiso 1 1 calc R
H30E H 0.4315 0.1956 0.4256 0.076 Uiso 1 1 calc R
H30F H 0.4622 0.1999 0.3396 0.076 Uiso 1 1 calc R
C31 C 0.4403(6) 0.11524(18) 0.8203(4) 0.0352(17) Uani 1 1 d .
C31A C 0.3691(7) 0.15435(17) 0.3568(4) 0.0328(16) Uani 1 1 d .
C32 C 0.4858(6) 0.13111(18) 0.8921(4) 0.0357(17) Uani 1 1 d .
H32 H 0.5629 0.1255 0.9264 0.043 Uiso 1 1 calc R
C32A C 0.2331(7) 0.15602(19) 0.3303(4) 0.0437(19) Uani 1 1 d .
H32A H 0.1816 0.1761 0.3224 0.052 Uiso 1 1 calc R
C33 C 0.3941(6) 0.15665(18) 0.9018(4) 0.0328(17) Uani 1 1 d .
C33A C 0.1872(7) 0.1229(2) 0.3178(4) 0.0406(18) Uani 1 1 d .
C34 C 0.3974(7) 0.18022(19) 0.9690(4) 0.0406(19) Uani 1 1 d .
H34A H 0.3219 0.1958 0.9604 0.061 Uiso 1 1 calc R
H34B H 0.4799 0.1933 0.975 0.061 Uiso 1 1 calc R
H34C H 0.3925 0.1669 1.0155 0.061 Uiso 1 1 calc R
C34A C 0.0463(7) 0.1100(2) 0.2882(5) 0.073(3) Uani 1 1 d .
H34D H 0.0468 0.0851 0.2859 0.109 Uiso 1 1 calc R
H34E H 0.0177 0.1192 0.2369 0.109 Uiso 1 1 calc R
H34F H -0.0148 0.1175 0.323 0.109 Uiso 1 1 calc R
C40 C 0.0352(7) 0.2043(2) 0.9823(4) 0.0436(19) Uani 1 1 d .
C40A C 0.7719(7) 0.1474(2) 0.5135(5) 0.050(2) Uani 1 1 d .
C41 C -0.1095(7) 0.2191(2) 0.9691(5) 0.059(2) Uani 1 1 d .
H41A H -0.1112 0.2399 0.9384 0.088 Uiso 1 1 calc R
H41B H -0.1379 0.2243 1.0186 0.088 Uiso 1 1 calc R
H41C H -0.1695 0.2022 0.942 0.088 Uiso 1 1 calc R
C41A C 0.8950(8) 0.1251(2) 0.5504(5) 0.079(3) Uani 1 1 d .
H41D H 0.8634 0.106 0.5786 0.119 Uiso 1 1 calc R
H41E H 0.955 0.1392 0.5855 0.119 Uiso 1 1 calc R
H41F H 0.9422 0.1163 0.5097 0.119 Uiso 1 1 calc R
C42 C 0.0424(8) 0.1712(2) 1.0318(4) 0.061(2) Uani 1 1 d .
H42A H 0.1337 0.1627 1.0399 0.092 Uiso 1 1 calc R
H42B H -0.0157 0.1538 1.0051 0.092 Uiso 1 1 calc R
H42C H 0.0139 0.1762 1.0814 0.092 Uiso 1 1 calc R
C42A C 0.6962(9) 0.1608(2) 0.5799(5) 0.074(3) Uani 1 1 d .
H42D H 0.6201 0.1745 0.558 0.111 Uiso 1 1 calc R
H42E H 0.7562 0.1747 0.6154 0.111 Uiso 1 1 calc R
H42F H 0.6654 0.1414 0.6076 0.111 Uiso 1 1 calc R
C43 C 0.1256(8) 0.2336(2) 1.0220(4) 0.059(2) Uani 1 1 d .
H43A H 0.2176 0.2257 1.0313 0.088 Uiso 1 1 calc R
H43B H 0.096 0.2396 1.0708 0.088 Uiso 1 1 calc R
H43C H 0.1193 0.2536 0.9886 0.088 Uiso 1 1 calc R
C43A C 0.8208(8) 0.1786(2) 0.4669(5) 0.071(3) Uani 1 1 d .
H43D H 0.7441 0.192 0.4443 0.106 Uiso 1 1 calc R
H43E H 0.868 0.1701 0.4261 0.106 Uiso 1 1 calc R
H43F H 0.8802 0.193 0.5016 0.106 Uiso 1 1 calc R
C50 C 0.2564(6) 0.23567(16) 0.8127(4) 0.0294(16) Uani 1 1 d .
H50A H 0.2031 0.254 0.7848 0.035 Uiso 1 1 calc R
H50B H 0.269 0.2428 0.8671 0.035 Uiso 1 1 calc R
C50A C 0.6667(6) 0.12198(18) 0.2873(4) 0.0342(17) Uani 1 1 d .
H50C H 0.7078 0.1433 0.3087 0.041 Uiso 1 1 calc R
H50D H 0.7407 0.1082 0.273 0.041 Uiso 1 1 calc R
C51 C 0.4282(7) 0.2827(2) 0.7272(5) 0.055(2) Uani 1 1 d .
H51A H 0.3635 0.2812 0.6807 0.083 Uiso 1 1 calc R
H51B H 0.5166 0.2865 0.7131 0.083 Uiso 1 1 calc R
H51C H 0.4048 0.3016 0.7589 0.083 Uiso 1 1 calc R
C51A C 0.5067(9) 0.18062(19) 0.1923(5) 0.062(2) Uani 1 1 d .
H51D H 0.4583 0.1862 0.1419 0.092 Uiso 1 1 calc R
H51E H 0.5807 0.1965 0.2045 0.092 Uiso 1 1 calc R
H51F H 0.4471 0.1824 0.2311 0.092 Uiso 1 1 calc R
C52 C 0.5567(7) 0.2481(2) 0.8703(4) 0.054(2) Uani 1 1 d .
H52A H 0.5623 0.2276 0.9021 0.081 Uiso 1 1 calc R
H52B H 0.5314 0.2675 0.9 0.081 Uiso 1 1 calc R
H52C H 0.6429 0.2526 0.8538 0.081 Uiso 1 1 calc R
C52A C 0.4251(8) 0.1079(2) 0.1512(5) 0.070(3) Uani 1 1 d .
H52D H 0.3834 0.1172 0.1021 0.105 Uiso 1 1 calc R
H52E H 0.3606 0.1076 0.1875 0.105 Uiso 1 1 calc R
H52F H 0.4555 0.0847 0.1436 0.105 Uiso 1 1 calc R
C53 C 0.4881(7) 0.20639(19) 0.7217(4) 0.052(2) Uani 1 1 d .
H53A H 0.4232 0.2028 0.676 0.078 Uiso 1 1 calc R
H53B H 0.499 0.1853 0.7516 0.078 Uiso 1 1 calc R
H53C H 0.5732 0.213 0.7063 0.078 Uiso 1 1 calc R
C53A C 0.6972(9) 0.1360(3) 0.1194(5) 0.086(3) Uani 1 1 d .
H53D H 0.6524 0.1428 0.0689 0.129 Uiso 1 1 calc R
H53E H 0.7348 0.1132 0.1162 0.129 Uiso 1 1 calc R
H53F H 0.7681 0.1522 0.1364 0.129 Uiso 1 1 calc R
C72 C 0.2322(16) 0.0545(5) 0.9362(10) 0.066(5) Uiso 0.5 1 d P
H72A H 0.1901 0.0385 0.8967 0.08 Uiso 0.5 1 calc PR
H72B H 0.2424 0.0765 0.9106 0.08 Uiso 0.5 1 calc PR
C75 C -0.0982(16) 0.0546(5) 1.0224(10) 0.068(5) Uiso 0.5 1 d P
H75A H -0.0876 0.0729 1.0614 0.082 Uiso 0.5 1 calc PR
H75B H -0.0788 0.033 1.0508 0.082 Uiso 0.5 1 calc PR
C74 C -0.0009(18) 0.0588(5) 0.9825(11) 0.081(6) Uiso 0.5 1 d P
H74A H -0.0238 0.0805 0.9555 0.097 Uiso 0.5 1 calc PR
H74B H -0.0183 0.041 0.9426 0.097 Uiso 0.5 1 calc PR
C71 C 0.3583(19) 0.0422(6) 0.9633(12) 0.095(7) Uiso 0.5 1 d P
H71A H 0.4088 0.0394 0.9203 0.142 Uiso 0.5 1 calc PR
H71B H 0.3508 0.0202 0.9883 0.142 Uiso 0.5 1 calc PR
H71C H 0.4041 0.0583 1.0001 0.142 Uiso 0.5 1 calc PR
C73 C 0.1352(18) 0.0599(5) 0.9961(11) 0.083(6) Uiso 0.5 1 d P
H73A H 0.1614 0.0429 1.0369 0.099 Uiso 0.5 1 calc PR
H73B H 0.1577 0.0824 1.0193 0.099 Uiso 0.5 1 calc PR
C76 C -0.2404(16) 0.0535(5) 0.9940(11) 0.076(6) Uiso 0.5 1 d P
H76A H -0.2901 0.0502 1.0371 0.114 Uiso 0.5 1 calc PR
H76B H -0.2586 0.0346 0.9578 0.114 Uiso 0.5 1 calc PR
H76C H -0.2674 0.075 0.9682 0.114 Uiso 0.5 1 calc PR
H1 H 0.2795 0.0994 0.6966 0.045 Uiso 1 1 d .
H1A H 0.1942 0.0489 0.332 0.025 Uiso 1 1 d .

loop_
_atom_site_aniso_label
_atom_site_aniso_U_11
_atom_site_aniso_U_22
_atom_site_aniso_U_33
_atom_site_aniso_U_23
_atom_site_aniso_U_13
_atom_site_aniso_U_12
Nb1 0.0235(3) 0.0302(3) 0.0273(3) -0.0020(3) 0.0053(3) 0.0008(3)
Nb1A 0.0233(3) 0.0310(4) 0.0312(4) 0.0031(3) 0.0025(3) 0.0001(3)
Si1 0.0317(11) 0.0385(12) 0.0347(12) -0.0027(9) 0.0039(9) -0.0058(9)
Si1A 0.0503(13) 0.0423(13) 0.0370(13) 0.0020(10) 0.0046(10) -0.0034(11)
Cl1 0.0294(10) 0.0558(13) 0.0525(12) 0.0012(10) 0.0036(9) 0.0093(9)
Cl1A 0.0433(11) 0.0599(14) 0.0673(14) 0.0216(11) 0.0129(10) 0.0173(10)
B1 0.020(4) 0.031(4) 0.032(5) -0.006(4) 0.003(3) -0.005(3)
B1A 0.035(5) 0.028(5) 0.040(5) 0.003(4) 0.002(4) -0.007(4)
N1 0.030(3) 0.024(3) 0.025(3) -0.002(2) 0.001(2) 0.001(2)
N1A 0.052(4) 0.031(3) 0.035(4) -0.008(3) 0.012(3) 0.005(3)
N2 0.026(3) 0.027(3) 0.027(3) -0.004(2) 0.002(2) 0.000(2)
N2A 0.050(4) 0.027(3) 0.033(4) 0.001(3) 0.000(3) -0.008(3)
N3 0.026(3) 0.041(4) 0.030(3) 0.004(3) 0.005(3) 0.001(3)
N3A 0.027(3) 0.031(3) 0.027(3) 0.003(3) 0.004(2) 0.000(3)
N4 0.027(3) 0.027(3) 0.035(3) 0.005(3) 0.001(3) -0.007(3)
N4A 0.025(3) 0.026(3) 0.036(3) 0.003(3) 0.006(3) 0.000(2)
N5 0.023(3) 0.030(3) 0.028(3) 0.003(3) 0.005(2) 0.004(2)
N5A 0.022(3) 0.025(3) 0.035(3) -0.002(3) 0.000(2) 0.001(2)
N6 0.022(3) 0.029(3) 0.025(3) -0.004(2) 0.002(2) 0.002(2)
N6A 0.019(3) 0.032(3) 0.036(3) 0.005(3) -0.002(2) 0.000(3)
N7 0.032(3) 0.034(3) 0.036(3) -0.002(3) 0.011(3) 0.003(3)
N7A 0.030(3) 0.035(3) 0.034(3) 0.008(3) -0.003(3) -0.007(3)
C10 0.082(6) 0.050(5) 0.034(4) -0.004(4) 0.024(4) 0.009(5)
C10A 0.084(7) 0.077(7) 0.076(7) -0.009(5) 0.039(5) 0.030(6)
C11 0.030(4) 0.035(4) 0.028(4) -0.003(3) 0.005(3) 0.005(3)
C11A 0.070(6) 0.039(5) 0.045(5) -0.001(4) 0.015(4) 0.009(4)
C12 0.037(4) 0.042(5) 0.026(4) -0.001(3) 0.011(3) 0.001(3)
C12A 0.117(8) 0.028(5) 0.046(5) -0.010(4) 0.008(5) 0.004(5)
C13 0.027(4) 0.037(4) 0.032(4) 0.006(3) 0.004(3) 0.000(3)
C13A 0.078(6) 0.028(4) 0.046(5) 0.002(4) 0.004(5) -0.013(4)
C14 0.055(5) 0.034(4) 0.028(4) 0.005(3) 0.002(3) 0.006(4)
C14A 0.117(8) 0.060(6) 0.048(6) -0.005(5) -0.004(5) -0.054(6)
C20 0.052(5) 0.033(4) 0.058(5) -0.005(4) 0.005(4) -0.012(4)
C20A 0.036(4) 0.047(5) 0.037(4) 0.000(4) 0.001(3) -0.002(4)
C21 0.036(4) 0.035(4) 0.029(4) 0.007(3) -0.001(3) -0.005(3)
C21A 0.034(4) 0.024(4) 0.028(4) 0.001(3) 0.006(3) 0.008(3)
C22 0.040(5) 0.039(5) 0.050(5) 0.007(4) 0.000(4) -0.013(4)
C22A 0.040(4) 0.031(4) 0.038(4) 0.004(3) 0.016(4) 0.001(3)
C23 0.020(4) 0.049(5) 0.043(5) 0.006(4) 0.001(3) -0.010(3)
C23A 0.038(4) 0.028(4) 0.044(5) -0.002(3) 0.014(4) -0.003(3)
C24 0.034(4) 0.060(6) 0.061(5) -0.011(4) 0.019(4) -0.015(4)
C24A 0.031(4) 0.053(5) 0.064(6) 0.013(4) 0.008(4) -0.008(4)
C30 0.036(4) 0.041(5) 0.076(6) -0.010(4) 0.001(4) 0.015(4)
C30A 0.059(5) 0.032(5) 0.057(5) -0.002(4) -0.007(4) 0.001(4)
C31 0.024(4) 0.036(4) 0.046(5) 0.010(4) 0.008(3) 0.003(3)
C31A 0.034(4) 0.031(4) 0.034(4) 0.002(3) 0.007(3) 0.003(3)
C32 0.024(4) 0.044(5) 0.037(4) 0.007(4) -0.004(3) 0.008(3)
C32A 0.044(5) 0.037(5) 0.050(5) 0.008(4) 0.004(4) 0.015(4)
C33 0.029(4) 0.040(4) 0.029(4) 0.004(3) 0.002(3) -0.001(3)
C33A 0.032(4) 0.048(5) 0.039(4) 0.008(4) -0.006(3) 0.000(4)
C34 0.040(4) 0.054(5) 0.026(4) -0.002(4) -0.001(3) 0.004(4)
C34A 0.025(4) 0.087(7) 0.100(8) 0.027(6) -0.012(4) 0.004(5)
C40 0.043(5) 0.053(5) 0.037(5) -0.010(4) 0.015(4) -0.006(4)
C40A 0.045(5) 0.048(5) 0.050(5) 0.001(4) -0.017(4) -0.013(4)
C41 0.051(5) 0.075(6) 0.056(6) -0.004(5) 0.027(4) 0.014(5)
C41A 0.044(5) 0.100(8) 0.084(7) 0.038(6) -0.030(5) -0.024(5)
C42 0.078(6) 0.071(6) 0.041(5) 0.014(5) 0.032(4) 0.011(5)
C42A 0.088(7) 0.080(7) 0.052(6) -0.022(5) 0.002(5) -0.016(6)
C43 0.073(6) 0.059(6) 0.047(5) -0.021(4) 0.015(4) -0.001(5)
C43A 0.062(6) 0.064(6) 0.076(7) 0.023(5) -0.020(5) -0.033(5)
C50 0.036(4) 0.025(4) 0.028(4) -0.006(3) 0.007(3) -0.004(3)
C50A 0.028(4) 0.041(4) 0.034(4) 0.005(3) 0.003(3) -0.004(3)
C51 0.043(5) 0.060(6) 0.063(6) 0.012(5) 0.010(4) -0.013(4)
C51A 0.096(7) 0.043(5) 0.045(5) 0.014(4) 0.008(5) -0.008(5)
C52 0.033(4) 0.073(6) 0.054(5) 0.004(4) 0.001(4) -0.008(4)
C52A 0.085(7) 0.059(6) 0.056(6) 0.014(5) -0.026(5) -0.022(5)
C53 0.033(4) 0.058(5) 0.070(6) -0.023(4) 0.028(4) -0.008(4)
C53A 0.087(7) 0.124(10) 0.049(6) 0.002(6) 0.018(5) 0.012(7)

loop_
_atom_type_symbol
_atom_type_description
_atom_type_scat_dispersion_real
_atom_type_scat_dispersion_imag
_atom_type_scat_source
C C 0.0033 0.0016 'International Tables Vol C Tables 4.2.6.8 and 6.1.1.4'
H H 0 0 'International Tables Vol C Tables 4.2.6.8 and 6.1.1.4'
B B 0.0013 0.0007 'International Tables Vol C Tables 4.2.6.8 and 6.1.1.4'
Cl Cl 0.1484 0.1585 'International Tables Vol C Tables 4.2.6.8 and 6.1.1.4'
N N 0.0061 0.0033 'International Tables Vol C Tables 4.2.6.8 and 6.1.1.4'
Nb Nb -2.0727 0.6215 'International Tables Vol C Tables 4.2.6.8 and 6.1.1.4'
Si Si 0.0817 0.0704 'International Tables Vol C Tables 4.2.6.8 and 6.1.1.4'

loop_
_exptl_crystal_face_index_h
_exptl_crystal_face_index_k
_exptl_crystal_face_index_l
_exptl_crystal_face_perp_dist
0 3 -1 0.061
0 -3 1 0.048
3 7 4 0.15
-3 -6 -4 0.165
0 -2 -1 0.092
1 5 3 0.079
-1 8 3 0.093
1 -18 -7 0.075
8 7 -1 0.136

loop_
_geom_angle_atom_site_label_1
_geom_angle_atom_site_label_2
_geom_angle_atom_site_label_3
_geom_angle
N7 Nb1 C50 96.9(2)
N7 Nb1 N6 96.9(2)
C50 Nb1 N6 86.7(2)
N7 Nb1 N3 101.0(2)
C50 Nb1 N3 157.2(2)
N6 Nb1 N3 77.26(18)
N7 Nb1 Cl1 95.04(17)
C50 Nb1 Cl1 101.22(18)
N6 Nb1 Cl1 164.81(14)
N3 Nb1 Cl1 91.24(14)
N7 Nb1 N1 178.9(2)
C50 Nb1 N1 84.1(2)
N6 Nb1 N1 83.17(17)
N3 Nb1 N1 78.01(17)
Cl1 Nb1 N1 84.76(13)
N7A Nb1A C50A 96.6(2)
N7A Nb1A N3A 101.8(2)
C50A Nb1A N3A 157.2(2)
N7A Nb1A N5A 97.4(2)
C50A Nb1A N5A 86.5(2)
N3A Nb1A N5A 77.94(18)
N7A Nb1A Cl1A 94.73(18)
C50A Nb1A Cl1A 99.54(18)
N3A Nb1A Cl1A 92.32(14)
N5A Nb1A Cl1A 165.76(14)
N7A Nb1A N1A 178.3(2)
C50A Nb1A N1A 83.9(2)
N3A Nb1A N1A 78.09(19)
N5A Nb1A N1A 84.27(19)
Cl1A Nb1A N1A 83.56(15)
C51 Si1 C52 104.7(4)
C51 Si1 C50 108.7(3)
C52 Si1 C50 110.4(3)
C51 Si1 C53 107.6(4)
C52 Si1 C53 108.1(4)
C50 Si1 C53 116.5(3)
C51A Si1A C53A 105.8(4)
C51A Si1A C50A 112.8(3)
C53A Si1A C50A 107.0(4)
C51A Si1A C52A 105.9(4)
C53A Si1A C52A 108.9(4)
C50A Si1A C52A 115.9(3)
N5 B1 N2 110.1(5)
N5 B1 N4 106.8(5)
N2 B1 N4 109.1(5)
N2A B1A N4A 109.3(6)
N2A B1A N6A 110.9(6)
N4A B1A N6A 108.3(6)
C13 N1 N2 106.2(5)
C13 N1 Nb1 136.0(4)
N2 N1 Nb1 117.6(4)
C11A N1A N2A 106.7(6)
C11A N1A Nb1A 136.1(5)
N2A N1A Nb1A 117.2(4)
C11 N2 N1 110.1(5)
C11 N2 B1 127.3(5)
N1 N2 B1 122.4(5)
C13A N2A N1A 109.9(6)
C13A N2A B1A 127.9(7)
N1A N2A B1A 122.1(5)
C23 N3 N4 106.4(5)
C23 N3 Nb1 131.1(5)
N4 N3 Nb1 122.3(4)
C21A N3A N4A 106.8(5)
C21A N3A Nb1A 131.9(4)
N4A N3A Nb1A 121.3(4)
C21 N4 N3 110.3(5)
C21 N4 B1 128.9(6)
N3 N4 B1 120.8(5)
C23A N4A N3A 109.4(5)
C23A N4A B1A 129.9(6)
N3A N4A B1A 120.6(5)
C31 N5 N6 109.6(5)
C31 N5 B1 127.8(6)
N6 N5 B1 122.4(5)
C31A N5A N6A 107.4(5)
C31A N5A Nb1A 131.4(4)
N6A N5A Nb1A 120.9(4)
C33 N6 N5 106.8(5)
C33 N6 Nb1 131.4(4)
N5 N6 Nb1 121.8(4)
C33A N6A N5A 108.8(5)
C33A N6A B1A 129.8(6)
N5A N6A B1A 120.8(5)
C40 N7 Nb1 172.9(5)
C40A N7A Nb1A 166.5(5)
N2 C11 C12 107.3(6)
N2 C11 C10 122.7(6)
C12 C11 C10 130.0(6)
N1A C11A C12A 109.3(7)
N1A C11A C10A 123.6(8)
C12A C11A C10A 127.1(8)
C13 C12 C11 105.9(6)
C13A C12A C11A 106.7(7)
N1 C13 C12 110.5(6)
N1 C13 C14 124.4(6)
C12 C13 C14 125.1(6)
N2A C13A C12A 107.4(7)
N2A C13A C14A 123.1(8)
C12A C13A C14A 129.4(8)
N4 C21 C22 106.7(6)
N4 C21 C20 123.3(6)
C22 C21 C20 130.0(7)
N3A C21A C22A 109.1(6)
N3A C21A C20A 123.3(6)
C22A C21A C20A 127.5(6)
C21 C22 C23 107.2(6)
C23A C22A C21A 106.5(6)
N3 C23 C22 109.4(6)
N3 C23 C24 121.2(6)
C22 C23 C24 129.4(6)
N4A C23A C22A 108.0(6)
N4A C23A C24A 121.9(6)
C22A C23A C24A 130.0(6)
N5 C31 C32 107.3(6)
N5 C31 C30 122.1(6)
C32 C31 C30 130.6(6)
N5A C31A C32A 108.2(6)
N5A C31A C30A 124.3(6)
C32A C31A C30A 127.4(6)
C33 C32 C31 106.4(6)
C33A C32A C31A 107.8(6)
N6 C33 C32 109.9(6)
N6 C33 C34 123.4(6)
C32 C33 C34 126.7(6)
N6A C33A C32A 107.9(6)
N6A C33A C34A 122.4(7)
C32A C33A C34A 129.7(7)
N7 C40 C42 110.1(6)
N7 C40 C41 108.6(6)
C42 C40 C41 111.1(6)
N7 C40 C43 108.5(6)
C42 C40 C43 112.4(7)
C41 C40 C43 106.0(6)
N7A C40A C42A 110.0(6)
N7A C40A C41A 108.3(6)
C42A C40A C41A 108.6(7)
N7A C40A C43A 109.3(6)
C42A C40A C43A 110.2(7)
C41A C40A C43A 110.4(6)
Si1 C50 Nb1 135.0(3)
Si1A C50A Nb1A 134.6(3)
C71 C72 C73 117.3(17)
C74 C75 C76 127.6(18)
C75 C74 C73 137(2)
C74 C73 C72 126.7(18)

loop_
_geom_bond_atom_site_label_1
_geom_bond_atom_site_label_2
_geom_bond_distance
Nb1 N7 1.760(5)
Nb1 C50 2.198(6)
Nb1 N6 2.264(5)
Nb1 N3 2.288(6)
Nb1 Cl1 2.3985(18)
Nb1 N1 2.433(5)
Nb1A N7A 1.757(5)
Nb1A C50A 2.203(6)
Nb1A N3A 2.270(5)
Nb1A N5A 2.273(5)
Nb1A Cl1A 2.3818(19)
Nb1A N1A 2.405(6)
Si1 C51 1.850(8)
Si1 C52 1.865(7)
Si1 C50 1.869(6)
Si1 C53 1.873(7)
Si1A C51A 1.854(8)
Si1A C53A 1.871(8)
Si1A C50A 1.871(6)
Si1A C52A 1.874(7)
B1 N5 1.537(8)
B1 N2 1.538(9)
B1 N4 1.539(8)
B1A N2A 1.516(10)
B1A N4A 1.527(9)
B1A N6A 1.529(9)
N1 C13 1.327(8)
N1 N2 1.377(7)
N1A C11A 1.337(9)
N1A N2A 1.388(7)
N2 C11 1.341(8)
N2A C13A 1.345(9)
N3 C23 1.338(7)
N3 N4 1.382(7)
N3A C21A 1.353(7)
N3A N4A 1.386(6)
N4 C21 1.351(8)
N4A C23A 1.352(8)
N5 C31 1.355(7)
N5 N6 1.372(7)
N5A C31A 1.350(8)
N5A N6A 1.372(6)
N6 C33 1.356(8)
N6A C33A 1.346(8)
N7 C40 1.458(8)
N7A C40A 1.465(8)
C10 C11 1.503(9)
C10A C11A 1.479(10)
C11 C12 1.385(9)
C11A C12A 1.396(11)
C12 C13 1.382(8)
C12A C13A 1.381(11)
C13 C14 1.490(9)
C13A C14A 1.504(10)
C20 C21 1.488(9)
C20A C21A 1.476(8)
C21 C22 1.379(9)
C21A C22A 1.398(8)
C22 C23 1.388(10)
C22A C23A 1.383(9)
C23 C24 1.514(9)
C23A C24A 1.479(8)
C30 C31 1.495(9)
C30A C31A 1.496(9)
C31 C32 1.401(9)
C31A C32A 1.374(9)
C32 C33 1.371(9)
C32A C33A 1.362(10)
C33 C34 1.470(9)
C33A C34A 1.514(9)
C40 C42 1.534(10)
C40 C41 1.541(10)
C40 C43 1.544(10)
C40A C42A 1.549(11)
C40A C41A 1.562(10)
C40A C43A 1.565(10)
C72 C71 1.37(2)
C72 C73 1.53(2)
C75 C74 1.28(2)
C75 C76 1.44(2)
C74 C73 1.35(2)
